data_2239725
loop_
_publ_author_name
'Camara, Magatte'
'Keita, Mohamed Fadel'
'Cisse, Cherif Cheikh Samsidine'
'Daiguebonne, Carole'
'Guillou, Olivier'

_publ_section_title
;
 Poly[[hexaaquasesqui(\m-benzene-1,2,4,5-tetracarboxylato)dicopper(II)disodium]
 monohydrate]
;
_journal_coeditor_code PK2525
_journal_issue 8
_journal_name_full 'Acta Crystallographica Section E Structure Reports Online'
_journal_page_first m284
_journal_paper_doi 10.1107/S1600536814014755
_journal_volume 70
_journal_year 2014
_chemical_formula_iupac '[Cu2 Na2 (C10 H2 O8)1.5 (H2 O1)6], H2 O1'
_chemical_formula_sum 'C15 H17 Cu2 Na2 O19'
_chemical_formula_weight 674.34
_chemical_name_systematic 'Poly[[hexaaquasesqui(\m-benzene-1,2,4,5-tetracarboxylato)dicopper(II)disodium] monohydrate]'
_space_group_crystal_system monoclinic
_space_group_IT_number 14
_space_group_name_Hall '-P 2ybc'
_space_group_name_H-M_alt 'P 1 21/c 1'
_symmetry_space_group_name_Hall '-P 2ybc'
_symmetry_space_group_name_H-M 'P 1 21/c 1'
_atom_sites_solution_hydrogens geom
_audit_creation_method SHELXL-2014
_cell_angle_alpha 90
_cell_angle_beta 98.0550(10)
_cell_angle_gamma 90
_cell_formula_units_Z 4
_cell_length_a 8.08440(10)
_cell_length_b 16.9103(3)
_cell_length_c 15.6815(3)
_cell_measurement_reflns_used 31092
_cell_measurement_temperature 293(2)
_cell_measurement_theta_max 32.03
_cell_measurement_theta_min 2.91
_cell_volume 2122.66(6)
_computing_cell_refinement 'SAINT (Bruker, 2007)'
_computing_data_collection 'APEX2 (Bruker, 2007)'
_computing_data_reduction 'SAINT (Bruker, 2007)'
_computing_molecular_graphics 'DIAMOND (Brandenburg, 1999)'
_computing_publication_material 'publCIF (Westrip, 2010)'
_computing_structure_refinement 'SHELXL2014 (Sheldrick, 2008)'
_computing_structure_solution 'SHELXS97 (Sheldrick, 2008)'
_diffrn_ambient_temperature 293(2)
_diffrn_measured_fraction_theta_full 0.997
_diffrn_measured_fraction_theta_max 0.922
_diffrn_measurement_device_type 'Bruker APEXII'
_diffrn_measurement_method 'CCD rotation images, thin slices scans'
_diffrn_radiation_monochromator Graphite
_diffrn_radiation_type MoK\a
_diffrn_radiation_wavelength 0.71073
_diffrn_reflns_av_R_equivalents 0.0584
_diffrn_reflns_limit_h_max 12
_diffrn_reflns_limit_h_min -11
_diffrn_reflns_limit_k_max 21
_diffrn_reflns_limit_k_min -26
_diffrn_reflns_limit_l_max 24
_diffrn_reflns_limit_l_min -20
_diffrn_reflns_number 34613
_diffrn_reflns_theta_full 25.000
_diffrn_reflns_theta_max 34.751
_diffrn_reflns_theta_min 3.505
_exptl_absorpt_coefficient_mu 2.147
_exptl_absorpt_correction_T_max 0.8478
_exptl_absorpt_correction_T_min 0.7008
_exptl_absorpt_correction_type multi-scan
_exptl_absorpt_process_details
;
(SADABS; Bruker, 2007)
;
_exptl_crystal_colour blue
_exptl_crystal_density_diffrn 2.110
_exptl_crystal_description cobblestone
_exptl_crystal_F_000 1356
_exptl_crystal_size_max 0.11
_exptl_crystal_size_mid 0.08
_exptl_crystal_size_min 0.07
_refine_diff_density_max 1.487
_refine_diff_density_min -1.017
_refine_ls_extinction_method none
_refine_ls_goodness_of_fit_ref 0.943
_refine_ls_hydrogen_treatment mixed
_refine_ls_matrix_type full
_refine_ls_number_parameters 373
_refine_ls_number_reflns 8438
_refine_ls_number_restraints 15
_refine_ls_restrained_S_all 0.944
_refine_ls_R_factor_all 0.1312
_refine_ls_R_factor_gt 0.0488
_refine_ls_shift/su_max 0.010
_refine_ls_shift/su_mean 0.000
_refine_ls_structure_factor_coef Fsqd
_refine_ls_weighting_details 'w=1/[\s^2^(Fo^2^)+(0.0813P)^2^] where P=(Fo^2^+2Fc^2^)/3'
_refine_ls_weighting_scheme calc
_refine_ls_wR_factor_gt 0.1193
_refine_ls_wR_factor_ref 0.1438
_reflns_number_gt 4356
_reflns_number_total 8438
_reflns_threshold_expression I>2\s(I)
_cod_data_source_file pk2525sup1.cf
_cod_data_source_block I
_cod_database_code 2239725
_cod_database_fobs_code 2239725
_shelx_space_group_comment
;
The symmetry employed for this shelxl refinement is uniquely defined
by the following loop, which should always be used as a source of
symmetry information in preference to the above space-group names.
They are only intended as comments.
;
_shelxl_version_number 2.014

loop_
_space_group_symop_operation_xyz
'x, y, z'
'-x, y+1/2, -z+1/2'
'-x, -y, -z'
'x, -y-1/2, z-1/2'

loop_
_atom_site_type_symbol
_atom_site_label
_atom_site_fract_x
_atom_site_fract_y
_atom_site_fract_z
_atom_site_U_iso_or_equiv
_atom_site_adp_type
_atom_site_calc_flag
_atom_site_occupancy
Cu Cu1 0.15805(4) 0.25569(2) 0.80720(2) 0.01609(10) Uani d 1
Cu Cu2 -0.45959(4) 0.26469(2) 0.54858(2) 0.01697(10) Uani d 1
Na Na1 -0.17322(14) 0.13536(7) 0.78727(8) 0.0284(3) Uani d 1
Na Na2 -0.13005(15) 0.15430(8) 0.56592(9) 0.0329(3) Uani d 1
O O112 0.2924(2) 0.17014(11) 0.76659(13) 0.0195(4) Uani d 1
O O211 -0.5911(2) 0.17609(11) 0.58371(13) 0.0215(4) Uani d 1
O O1 0.1863(2) 0.31650(12) 0.69877(13) 0.0224(4) Uani d 1
O O4 -0.4112(3) 0.11473(14) 0.85120(16) 0.0316(5) Uani d 1
O O511 -0.2307(2) 0.27440(11) 0.78365(14) 0.0256(5) Uani d 1
O O811 -0.3190(2) 0.35241(11) 0.52142(13) 0.0204(4) Uani d 1
O O812 -0.0757(2) 0.29573(12) 0.57293(14) 0.0271(5) Uani d 1
O O111 0.0408(2) 0.13710(12) 0.70094(13) 0.0230(4) Uani d 1
O O212 -0.3474(2) 0.13420(12) 0.65142(14) 0.0260(5) Uani d 1
O O2 -0.4857(2) 0.31465(12) 0.66155(14) 0.0228(4) Uani d 1
O O412 -0.3727(2) 0.19907(11) 0.46253(13) 0.0215(4) Uani d 1
O O711 0.3056(2) 0.15899(12) 0.98797(15) 0.0308(5) Uani d 1
O O512 0.0052(2) 0.33892(11) 0.83143(13) 0.0214(4) Uani d 1
O O411 0.3855(2) 0.31657(12) 0.87600(15) 0.0317(5) Uani d 1
C C8 -0.0749(3) 0.42790(15) 0.51646(17) 0.0166(5) Uani d 1
O O712 0.0771(2) 0.18442(11) 0.89280(13) 0.0222(4) Uani d 1
C C5 -0.2469(3) 0.40780(15) 0.82911(17) 0.0172(5) Uani d 1
C C81 -0.1595(3) 0.35232(15) 0.53885(18) 0.0177(5) Uani d 1
C C51 -0.1527(3) 0.33362(15) 0.81388(18) 0.0165(5) Uani d 1
C C7 0.0755(3) 0.07233(15) 0.98119(17) 0.0167(5) Uani d 1
C C6 -0.1850(3) 0.47968(15) 0.80321(19) 0.0191(6) Uani d 1
H H6 -0.0866 0.4800 0.7788 0.023 Uiso calc 1
O O5 0.1040(3) 0.13627(18) 0.50399(18) 0.0505(7) Uani d 1
C C4 -0.3963(3) 0.09269(15) 0.36547(17) 0.0159(5) Uani d 1
O O3 -0.1803(4) -0.00918(16) 0.7752(2) 0.0556(8) Uani d 1
O OW1 -0.4788(3) -0.03675(15) 0.88423(19) 0.0526(7) Uani d 1
C C2 -0.5855(3) 0.05086(15) 0.64934(18) 0.0161(5) Uani d 1
C C21 -0.4989(3) 0.12554(15) 0.62866(17) 0.0160(5) Uani d 1
C C1 0.2666(3) 0.05056(15) 0.68709(18) 0.0169(5) Uani d 1
C C9 0.1473(3) -0.00066(16) 0.96511(18) 0.0185(5) Uani d 1
H H9 0.2465 -0.0013 0.9414 0.022 Uiso calc 1
C C11 0.1920(3) 0.12402(15) 0.71862(17) 0.0166(5) Uani d 1
C C3 -0.4787(3) 0.02144(16) 0.37516(18) 0.0194(6) Uani d 1
H H3 -0.5785 0.0219 0.3984 0.023 Uiso calc 1
C C41 -0.4697(3) 0.16482(15) 0.40121(17) 0.0159(5) Uani d 1
O O6 -0.1540(4) 0.0144(2) 0.5561(3) 0.0822(11) Uani d 1
C C71 0.1614(3) 0.14565(15) 0.95356(18) 0.0179(6) Uani d 1
H H42 -0.494(3) 0.133(2) 0.824(2) 0.050 Uiso d 1
H H22 -0.425(4) 0.300(2) 0.7052(17) 0.050 Uiso d 1
H H11 0.122(3) 0.300(2) 0.6598(18) 0.050 Uiso d 1
H H21 -0.481(4) 0.3594(12) 0.650(2) 0.050 Uiso d 1
H H51 0.088(5) 0.153(2) 0.4512(14) 0.050 Uiso d 1
H H41 -0.396(4) 0.136(2) 0.8981(15) 0.050 Uiso d 1
H H52 0.104(5) 0.0878(10) 0.499(2) 0.050 Uiso d 1
H H31 -0.176(5) -0.039(2) 0.7328(16) 0.050 Uiso d 1
H H12 0.282(2) 0.318(2) 0.690(2) 0.050 Uiso d 1
H H32 -0.166(5) -0.0448(19) 0.8137(18) 0.050 Uiso d 1

loop_
_atom_site_aniso_label
_atom_site_aniso_U_11
_atom_site_aniso_U_22
_atom_site_aniso_U_33
_atom_site_aniso_U_12
_atom_site_aniso_U_13
_atom_site_aniso_U_23
Cu1 0.01508(17) 0.01221(17) 0.0216(2) 0.00191(11) 0.00483(13) -0.00013(12)
Cu2 0.01881(18) 0.01265(17) 0.0207(2) -0.00348(11) 0.00713(13) -0.00177(13)
Na1 0.0240(6) 0.0267(7) 0.0351(7) -0.0005(5) 0.0067(5) 0.0006(5)
Na2 0.0270(6) 0.0356(7) 0.0363(8) 0.0007(5) 0.0054(5) 0.0006(6)
O112 0.0192(9) 0.0127(9) 0.0264(11) 0.0019(7) 0.0021(8) -0.0046(8)
O211 0.0209(10) 0.0132(9) 0.0307(12) -0.0032(7) 0.0047(8) 0.0029(8)
O1 0.0197(10) 0.0255(11) 0.0226(11) 0.0017(8) 0.0057(8) 0.0037(9)
O4 0.0267(12) 0.0390(14) 0.0286(13) 0.0027(9) 0.0022(9) -0.0038(10)
O511 0.0274(11) 0.0149(10) 0.0328(13) 0.0023(8) -0.0015(9) -0.0042(8)
O811 0.0189(10) 0.0136(9) 0.0297(12) -0.0050(7) 0.0063(8) 0.0008(8)
O812 0.0270(11) 0.0190(11) 0.0338(13) -0.0015(8) -0.0015(9) 0.0063(9)
O111 0.0161(10) 0.0230(11) 0.0296(12) 0.0032(7) 0.0020(8) -0.0030(8)
O212 0.0175(10) 0.0261(11) 0.0338(13) -0.0070(8) 0.0015(8) 0.0023(9)
O2 0.0277(11) 0.0203(10) 0.0203(12) -0.0015(8) 0.0034(8) -0.0017(9)
O412 0.0198(9) 0.0197(10) 0.0255(11) -0.0020(7) 0.0050(8) -0.0092(8)
O711 0.0218(11) 0.0276(12) 0.0405(14) -0.0103(8) -0.0042(9) 0.0035(10)
O512 0.0171(10) 0.0147(10) 0.0330(12) 0.0031(7) 0.0058(8) -0.0023(8)
O411 0.0262(11) 0.0282(12) 0.0390(14) -0.0121(9) -0.0016(9) 0.0025(10)
C8 0.0179(13) 0.0145(13) 0.0174(14) -0.0042(9) 0.0030(10) -0.0013(10)
O712 0.0223(10) 0.0199(10) 0.0246(11) -0.0003(8) 0.0041(8) 0.0056(8)
C5 0.0199(13) 0.0132(13) 0.0193(14) 0.0023(9) 0.0054(10) -0.0002(10)
C81 0.0181(13) 0.0167(13) 0.0194(14) -0.0027(10) 0.0064(10) -0.0046(10)
C51 0.0186(13) 0.0138(13) 0.0179(14) 0.0020(9) 0.0054(10) 0.0009(10)
C7 0.0145(12) 0.0146(13) 0.0213(15) 0.0004(9) 0.0039(10) 0.0033(10)
C6 0.0184(13) 0.0157(13) 0.0251(16) 0.0001(10) 0.0096(11) 0.0026(11)
O5 0.0407(15) 0.075(2) 0.0365(16) -0.0024(15) 0.0076(12) 0.0115(15)
C4 0.0162(12) 0.0153(13) 0.0167(14) -0.0008(9) 0.0038(10) -0.0028(10)
O3 0.0532(16) 0.0305(15) 0.087(2) 0.0089(12) 0.0230(17) 0.0051(15)
OW1 0.0622(17) 0.0350(15) 0.0592(19) -0.0121(12) 0.0036(14) -0.0014(13)
C2 0.0168(12) 0.0116(12) 0.0203(14) -0.0009(9) 0.0045(10) 0.0001(10)
C21 0.0177(13) 0.0132(12) 0.0188(14) -0.0041(9) 0.0082(10) -0.0055(10)
C1 0.0184(13) 0.0131(12) 0.0200(14) -0.0001(9) 0.0049(10) -0.0026(10)
C9 0.0160(13) 0.0173(13) 0.0227(15) 0.0010(10) 0.0050(10) 0.0021(11)
C11 0.0217(14) 0.0110(12) 0.0185(14) 0.0004(10) 0.0076(10) -0.0002(10)
C3 0.0172(13) 0.0194(14) 0.0228(15) -0.0013(10) 0.0074(11) -0.0037(11)
C41 0.0181(13) 0.0113(12) 0.0186(14) -0.0013(9) 0.0036(10) 0.0006(10)
O6 0.068(2) 0.073(2) 0.106(3) -0.0037(17) 0.015(2) -0.015(2)
C71 0.0219(14) 0.0115(12) 0.0217(15) 0.0003(10) 0.0077(11) 0.0000(10)

loop_
_atom_type_symbol
_atom_type_description
_atom_type_scat_dispersion_real
_atom_type_scat_dispersion_imag
_atom_type_scat_source
C C 0.0033 0.0016 'International Tables Vol C Tables 4.2.6.8 and 6.1.1.4'
H H 0.0000 0.0000 'International Tables Vol C Tables 4.2.6.8 and 6.1.1.4'
O O 0.0106 0.0060 'International Tables Vol C Tables 4.2.6.8 and 6.1.1.4'
Cu Cu 0.3201 1.2651 'International Tables Vol C Tables 4.2.6.8 and 6.1.1.4'
Na Na 0.0362 0.0249 'International Tables Vol C Tables 4.2.6.8 and 6.1.1.4'

loop_
_geom_angle_atom_site_label_1
_geom_angle_atom_site_label_2
_geom_angle_atom_site_label_3
_geom_angle_site_symmetry_1
_geom_angle_site_symmetry_3
_geom_angle
O512 Cu1 O112 . . 171.78(8)
O512 Cu1 O712 . . 91.64(8)
O112 Cu1 O712 . . 91.24(8)
O512 Cu1 O1 . . 86.91(8)
O112 Cu1 O1 . . 88.24(8)
O712 Cu1 O1 . . 164.40(8)
O512 Cu1 O411 . . 94.25(8)
O112 Cu1 O411 . . 92.33(8)
O712 Cu1 O411 . . 106.20(8)
O1 Cu1 O411 . . 89.40(8)
O512 Cu1 Na1 . . 86.34(6)
O112 Cu1 Na1 . . 89.62(6)
O712 Cu1 Na1 . . 49.99(6)
O1 Cu1 Na1 . . 114.41(6)
O411 Cu1 Na1 . . 156.16(6)
O412 Cu2 O811 . . 90.24(8)
O412 Cu2 O211 . . 91.24(8)
O811 Cu2 O211 . . 176.00(8)
O412 Cu2 O2 . . 160.91(9)
O811 Cu2 O2 . . 90.52(8)
O211 Cu2 O2 . . 86.87(8)
O412 Cu2 O711 . 4_465 112.09(8)
O811 Cu2 O711 . 4_465 87.53(8)
O211 Cu2 O711 . 4_465 95.34(8)
O2 Cu2 O711 . 4_465 86.99(8)
O412 Cu2 Na2 . . 50.05(6)
O811 Cu2 Na2 . . 87.65(6)
O211 Cu2 Na2 . . 90.46(6)
O2 Cu2 Na2 . . 110.93(6)
O711 Cu2 Na2 4_465 . 161.47(6)
O4 Na1 O111 . . 167.85(10)
O4 Na1 O212 . . 87.88(9)
O111 Na1 O212 . . 82.84(8)
O4 Na1 O511 . . 89.31(9)
O111 Na1 O511 . . 97.50(8)
O212 Na1 O511 . . 84.18(8)
O4 Na1 O3 . . 82.61(10)
O111 Na1 O3 . . 88.80(9)
O212 Na1 O3 . . 85.32(11)
O511 Na1 O3 . . 166.98(10)
O4 Na1 O712 . . 113.41(9)
O111 Na1 O712 . . 77.81(7)
O212 Na1 O712 . . 153.24(8)
O511 Na1 O712 . . 80.26(7)
O3 Na1 O712 . . 112.32(10)
O4 Na1 Cu1 . . 138.94(8)
O111 Na1 Cu1 . . 53.08(5)
O212 Na1 Cu1 . . 116.99(6)
O511 Na1 Cu1 . . 63.58(5)
O3 Na1 Cu1 . . 128.59(8)
O712 Na1 Cu1 . . 36.27(4)
O4 Na1 Na2 . . 129.62(8)
O111 Na1 Na2 . . 41.59(6)
O212 Na1 Na2 . . 41.74(5)
O511 Na1 Na2 . . 86.20(7)
O3 Na1 Na2 . . 91.09(9)
O712 Na1 Na2 . . 115.12(6)
Cu1 Na1 Na2 . . 81.34(3)
O5 Na2 O6 . . 84.46(12)
O5 Na2 O212 . . 161.73(11)
O6 Na2 O212 . . 80.49(11)
O5 Na2 O111 . . 87.09(9)
O6 Na2 O111 . . 88.17(12)
O212 Na2 O111 . . 82.16(8)
O5 Na2 O812 . . 89.73(10)
O6 Na2 O812 . . 174.00(11)
O212 Na2 O812 . . 104.95(8)
O111 Na2 O812 . . 90.07(8)
O5 Na2 O412 . . 113.10(10)
O6 Na2 O412 . . 102.21(11)
O212 Na2 O412 . . 80.39(7)
O111 Na2 O412 . . 157.86(8)
O812 Na2 O412 . . 81.41(7)
O5 Na2 Cu2 . . 140.32(9)
O6 Na2 Cu2 . . 120.71(9)
O212 Na2 Cu2 . . 57.65(5)
O111 Na2 Cu2 . . 120.96(6)
O812 Na2 Cu2 . . 65.00(5)
O412 Na2 Cu2 . . 37.09(4)
O5 Na2 Na1 . . 127.53(9)
O6 Na2 Na1 . . 87.46(10)
O212 Na2 Na1 . . 41.83(6)
O111 Na2 Na1 . . 40.82(5)
O812 Na2 Na1 . . 94.95(6)
O412 Na2 Na1 . . 119.28(6)
Cu2 Na2 Na1 . . 86.65(3)
C11 O112 Cu1 . . 107.64(15)
C21 O211 Cu2 . . 111.63(16)
C51 O511 Na1 . . 134.11(18)
C81 O811 Cu2 . . 123.53(17)
C81 O812 Na2 . . 130.61(18)
C11 O111 Na1 . . 131.02(19)
C11 O111 Na2 . . 130.92(18)
Na1 O111 Na2 . . 97.59(8)
C21 O212 Na2 . . 129.39(19)
C21 O212 Na1 . . 134.18(18)
Na2 O212 Na1 . . 96.43(8)
C41 O412 Cu2 . . 122.04(16)
C41 O412 Na2 . . 133.81(17)
Cu2 O412 Na2 . . 92.86(8)
C71 O711 Cu2 . 4_666 157.62(19)
C51 O512 Cu1 . . 123.57(17)
C41 O411 Cu1 4_666 . 162.7(2)
C9 C8 C7 2_556 4_565 119.8(2)
C9 C8 C81 2_556 . 117.9(2)
C7 C8 C81 4_565 . 122.2(2)
C71 O712 Cu1 . . 128.85(17)
C71 O712 Na1 . . 127.40(17)
Cu1 O712 Na1 . . 93.74(8)
C6 C5 C4 . 4_566 119.1(2)
C6 C5 C51 . . 118.0(2)
C4 C5 C51 4_566 . 122.8(2)
O812 C81 O811 . . 124.2(2)
O812 C81 C8 . . 120.7(2)
O811 C81 C8 . . 115.1(2)
O511 C51 O512 . . 125.5(2)
O511 C51 C5 . . 119.5(2)
O512 C51 C5 . . 115.0(2)
C8 C7 C9 4_566 . 118.1(2)
C8 C7 C71 4_566 . 124.9(2)
C9 C7 C71 . . 116.8(2)
C1 C6 C5 2_556 . 121.7(2)
C3 C4 C5 . 4_565 119.3(2)
C3 C4 C41 . . 116.2(2)
C5 C4 C41 4_565 . 124.3(2)
C3 C2 C1 3_456 1_455 118.8(2)
C3 C2 C21 3_456 . 118.2(2)
C1 C2 C21 1_455 . 122.9(2)
O212 C21 O211 . . 123.9(2)
O212 C21 C2 . . 120.7(2)
O211 C21 C2 . . 115.3(2)
C6 C1 C2 2_546 1_655 119.6(2)
C6 C1 C11 2_546 . 117.5(2)
C2 C1 C11 1_655 . 122.8(2)
C8 C9 C7 2_546 . 122.0(2)
O111 C11 O112 . . 123.0(2)
O111 C11 C1 . . 120.5(2)
O112 C11 C1 . . 116.5(2)
C2 C3 C4 3_456 . 121.5(2)
O411 C41 O412 4_465 . 125.4(2)
O411 C41 C4 4_465 . 120.0(2)
O412 C41 C4 . . 114.4(2)
O711 C71 O712 . . 127.3(2)
O711 C71 C7 . . 117.9(2)
O712 C71 C7 . . 114.7(2)

loop_
_geom_bond_atom_site_label_1
_geom_bond_atom_site_label_2
_geom_bond_site_symmetry_2
_geom_bond_distance
Cu1 O512 . 1.9450(17)
Cu1 O112 . 1.9676(17)
Cu1 O712 . 1.9821(19)
Cu1 O1 . 2.027(2)
Cu1 O411 . 2.247(2)
Cu1 Na1 . 3.3431(12)
Cu2 O412 . 1.9523(18)
Cu2 O811 . 1.9519(17)
Cu2 O211 . 1.9603(18)
Cu2 O2 . 2.000(2)
Cu2 O711 4_465 2.380(2)
Cu2 Na2 . 3.2331(13)
Na1 O4 . 2.317(2)
Na1 O111 . 2.342(2)
Na1 O212 . 2.384(2)
Na1 O511 . 2.396(2)
Na1 O3 . 2.452(3)
Na1 O712 . 2.566(2)
Na1 Na2 . 3.5514(19)
Na2 O5 . 2.266(3)
Na2 O6 . 2.377(4)
Na2 O212 . 2.379(2)
Na2 O111 . 2.378(2)
Na2 O812 . 2.431(2)
Na2 O412 . 2.482(2)
O112 C11 . 1.289(3)
O211 C21 . 1.279(3)
O511 C51 . 1.241(3)
O811 C81 . 1.280(3)
O812 C81 . 1.248(3)
O111 C11 . 1.235(3)
O212 C21 . 1.235(3)
O412 C41 . 1.290(3)
O711 C71 . 1.235(3)
O711 Cu2 4_666 2.380(2)
O512 C51 . 1.271(3)
O411 C41 4_666 1.223(3)
C8 C9 2_556 1.390(4)
C8 C7 4_565 1.404(3)
C8 C81 . 1.514(3)
O712 C71 . 1.273(3)
C5 C6 . 1.396(4)
C5 C4 4_566 1.406(3)
C5 C51 . 1.504(3)
C7 C8 4_566 1.404(3)
C7 C9 . 1.402(4)
C7 C71 . 1.514(3)
C6 C1 2_556 1.387(4)
C4 C3 . 1.396(4)
C4 C5 4_565 1.406(3)
C4 C41 . 1.499(3)
C2 C3 3_456 1.403(3)
C2 C1 1_455 1.407(4)
C2 C21 . 1.501(3)
C1 C6 2_546 1.387(4)
C1 C2 1_655 1.407(4)
C1 C11 . 1.495(3)
C9 C8 2_546 1.390(4)
C3 C2 3_456 1.403(3)
C41 O411 4_465 1.223(3)

loop_
_geom_hbond_atom_site_label_D
_geom_hbond_atom_site_label_H
_geom_hbond_atom_site_label_A
_geom_hbond_site_symmetry_A
_geom_hbond_distance_DH
_geom_hbond_distance_HA
_geom_hbond_distance_DA
_geom_hbond_angle_DHA
O4 H42 O112 1_455 0.806(17) 1.934(18) 2.737(3) 174(4)
O2 H22 O511 . 0.821(17) 1.91(2) 2.697(3) 162(4)
O1 H11 O812 . 0.796(17) 1.95(2) 2.708(3) 159(4)
O2 H21 OW1 2_456 0.781(17) 1.852(18) 2.618(3) 167(4)
O5 H51 O512 4_565 0.867(18) 1.91(2) 2.744(3) 161(4)
O1 H12 O2 1_655 0.807(17) 1.989(18) 2.794(3) 176(4)
O3 H32 O1 2_546 0.849(18) 2.36(3) 2.977(3) 130(3)
